data_4339652
loop_
_publ_author_name
'Walmsley, Judith A.'
'Zhu, Shourong'
'Matilla, Antonio'
'Donowick, Tiffanee G.'
'Cramp, Jessica E.'
'Tercero, Jose Manuel'
'Dalrymple, Tatyana'

_publ_section_title
;
 Cyclic tetranuclear and hexanuclear palladium(II) complexes and their
 host-guest chemistry.
;
_journal_issue 23
_journal_name_full 'Inorganic chemistry'
_journal_page_first 9945
_journal_page_last 9953
_journal_paper_doi 10.1021/ic700830v
_journal_volume 46
_journal_year 2007
_chemical_formula_moiety 'C3 H10 Cl2 N2 O Pd'
_chemical_formula_sum 'C3 H10 Cl2 N2 O Pd'
_chemical_formula_weight 267.43
_chemical_name_systematic
; 
 ? 
;
_space_group_IT_number 14
_symmetry_cell_setting monoclinic
_symmetry_space_group_name_Hall '-P 2yn'
_symmetry_space_group_name_H-M 'P 1 21/n 1'
_atom_sites_solution_hydrogens geom
_atom_sites_solution_primary direct
_atom_sites_solution_secondary difmap
_audit_creation_method SHELXL-97
_audit_update_record
;
2007-02-05 # Formatted by publCIF
;
_cell_angle_alpha 90.00
_cell_angle_beta 105.01(3)
_cell_angle_gamma 90.00
_cell_formula_units_Z 4
_cell_length_a 8.533(2)
_cell_length_b 8.766(2)
_cell_length_c 10.749(2)
_cell_measurement_temperature 293(2)
_cell_volume 776.6(3)
_computing_cell_refinement 'DIF4 Control program vers. 7 (STOE & CIE)'
_computing_data_collection 'DIF4 Control program vers. 7 (STOE & CIE)'
_computing_data_reduction 'DIF4 Control program vers. 7 (STOE & CIE)'
_computing_structure_refinement 'SHELXL-97 (Sheldrick, 1997)'
_computing_structure_solution 'SHELXS-97 (Sheldrick, 1990)'
_diffrn_ambient_temperature 293(2)
_diffrn_measured_fraction_theta_full 1.000
_diffrn_measured_fraction_theta_max 1.000
_diffrn_measurement_device_type 'Stoe-Siemens AED 2'
_diffrn_measurement_method 'omega / 2theta'
_diffrn_radiation_monochromator graphite
_diffrn_radiation_source 'fine-focus sealed tube'
_diffrn_radiation_type MoK\a
_diffrn_radiation_wavelength 0.71069
_diffrn_reflns_av_R_equivalents 0.0421
_diffrn_reflns_av_sigmaI/netI 0.0481
_diffrn_reflns_limit_h_max 12
_diffrn_reflns_limit_h_min -12
_diffrn_reflns_limit_k_max 13
_diffrn_reflns_limit_k_min 0
_diffrn_reflns_limit_l_max 16
_diffrn_reflns_limit_l_min -16
_diffrn_reflns_number 5586
_diffrn_reflns_theta_full 32.57
_diffrn_reflns_theta_max 32.57
_diffrn_reflns_theta_min 2.73
_exptl_absorpt_coefficient_mu 3.002
_exptl_absorpt_correction_type none
_exptl_crystal_density_diffrn 2.287
_exptl_crystal_density_method 'not measured'
_exptl_crystal_F_000 520
_exptl_crystal_size_max 0.57
_exptl_crystal_size_mid 0.23
_exptl_crystal_size_min 0.04
_refine_diff_density_max 1.674
_refine_diff_density_min -0.736
_refine_diff_density_rms 0.129
_refine_ls_extinction_method none
_refine_ls_goodness_of_fit_ref 1.043
_refine_ls_hydrogen_treatment constr
_refine_ls_matrix_type full
_refine_ls_number_parameters 82
_refine_ls_number_reflns 2818
_refine_ls_number_restraints 0
_refine_ls_restrained_S_all 1.043
_refine_ls_R_factor_all 0.0500
_refine_ls_R_factor_gt 0.0312
_refine_ls_shift/su_max 0.001
_refine_ls_shift/su_mean 0.000
_refine_ls_structure_factor_coef Fsqd
_refine_ls_weighting_details 'calc w=1/[\s^2^(Fo^2^)+(0.0189P)^2^+0.1090P] where P=(Fo^2^+2Fc^2^)/3'
_refine_ls_weighting_scheme calc
_refine_ls_wR_factor_gt 0.0529
_refine_ls_wR_factor_ref 0.0593
_reflns_number_gt 2155
_reflns_number_total 2818
_reflns_threshold_expression >2sigma(I)
_cod_data_source_file ic700830v-file003.cif
_cod_data_source_block dulce
_cod_depositor_comments
;
The following automatic conversions were performed:

'_symmetry_cell_setting' value 'Monoclinic' changed to 'monoclinic'
according to
/usr/data/users/saulius/automatic-downloads/retrospective/ACS/lib/dictionaries/cif_core.dic
dictionary named 'cif_core.dic' version 2.4.2 from 2011-04-26.

Automatic conversion script
Id: cif_fix_values 2281 2013-09-26 08:29:07Z andrius 
;
_cod_original_sg_symbol_H-M P2(1)/n
_cod_database_code 4339652

loop_
_symmetry_equiv_pos_as_xyz
'x, y, z'
'-x+1/2, y+1/2, -z+1/2'
'-x, -y, -z'
'x-1/2, -y-1/2, z-1/2'

loop_
_atom_site_label
_atom_site_type_symbol
_atom_site_fract_x
_atom_site_fract_y
_atom_site_fract_z
_atom_site_U_iso_or_equiv
_atom_site_adp_type
_atom_site_occupancy
_atom_site_symmetry_multiplicity
_atom_site_calc_flag
_atom_site_refinement_flags
Pd1 Pd 1.11612(2) -0.07894(2) 0.842796(19) 0.02585(6) Uani 1 1 d .
N1 N 1.1448(3) 0.1478(3) 0.8127(2) 0.0331(5) Uani 1 1 d .
H1A H 1.2125 0.1868 0.8841 0.040 Uiso 1 1 calc R
H1B H 1.1935 0.1575 0.7482 0.040 Uiso 1 1 calc R
C2 C 0.9951(4) 0.2411(3) 0.7807(3) 0.0340(6) Uani 1 1 d .
H2A H 1.0237 0.3466 0.7706 0.041 Uiso 1 1 calc R
H2B H 0.9446 0.2363 0.8518 0.041 Uiso 1 1 calc R
C3 C 0.8740(4) 0.1890(3) 0.6589(3) 0.0308(5) Uani 1 1 d .
H3 H 0.7805 0.2579 0.6431 0.037 Uiso 1 1 calc R
O3 O 0.9419(3) 0.1978(2) 0.54991(18) 0.0381(5) Uani 1 1 d .
H3A H 0.9774 0.2867 0.5436 0.046 Uiso 1 1 d R
C4 C 0.8121(3) 0.0284(3) 0.6607(3) 0.0307(5) Uani 1 1 d .
H4A H 0.7636 0.0172 0.7324 0.037 Uiso 1 1 calc R
H4B H 0.7284 0.0098 0.5820 0.037 Uiso 1 1 calc R
N5 N 0.9425(3) -0.0864(3) 0.6726(2) 0.0293(4) Uani 1 1 d .
H5A H 0.9902 -0.0724 0.6080 0.035 Uiso 1 1 calc R
H5B H 0.8975 -0.1799 0.6632 0.035 Uiso 1 1 calc R
Cl1 Cl 1.31209(9) -0.06385(8) 1.03617(7) 0.03571(15) Uani 1 1 d .
Cl2 Cl 1.08234(10) -0.33676(9) 0.86765(7) 0.03920(16) Uani 1 1 d .

loop_
_atom_site_aniso_label
_atom_site_aniso_U_11
_atom_site_aniso_U_22
_atom_site_aniso_U_33
_atom_site_aniso_U_23
_atom_site_aniso_U_13
_atom_site_aniso_U_12
Pd1 0.03061(10) 0.02007(9) 0.02720(9) 0.00101(8) 0.00806(7) -0.00059(9)
N1 0.0438(13) 0.0221(12) 0.0315(11) 0.0007(9) 0.0062(10) -0.0061(11)
C2 0.0441(16) 0.0223(13) 0.0354(13) -0.0031(11) 0.0099(12) -0.0004(12)
C3 0.0379(14) 0.0239(12) 0.0317(12) -0.0014(11) 0.0112(11) 0.0017(12)
O3 0.0528(13) 0.0293(10) 0.0371(10) 0.0024(9) 0.0206(10) -0.0045(10)
C4 0.0328(13) 0.0245(12) 0.0356(13) -0.0023(11) 0.0102(11) -0.0001(12)
N5 0.0365(11) 0.0218(10) 0.0299(10) -0.0011(9) 0.0091(9) -0.0017(10)
Cl1 0.0402(3) 0.0292(3) 0.0338(3) -0.0001(3) 0.0025(3) -0.0003(3)
Cl2 0.0454(4) 0.0237(3) 0.0450(4) 0.0062(3) 0.0055(3) -0.0032(3)

loop_
_atom_type_symbol
_atom_type_description
_atom_type_scat_dispersion_real
_atom_type_scat_dispersion_imag
_atom_type_scat_source
C C 0.0033 0.0016 'International Tables Vol C Tables 4.2.6.8 and 6.1.1.4'
H H 0.0000 0.0000 'International Tables Vol C Tables 4.2.6.8 and 6.1.1.4'
N N 0.0061 0.0033 'International Tables Vol C Tables 4.2.6.8 and 6.1.1.4'
O O 0.0106 0.0060 'International Tables Vol C Tables 4.2.6.8 and 6.1.1.4'
Cl Cl 0.1484 0.1585 'International Tables Vol C Tables 4.2.6.8 and 6.1.1.4'
Pd Pd -0.9988 1.0072 'International Tables Vol C Tables 4.2.6.8 and 6.1.1.4'

loop_
_geom_angle_atom_site_label_1
_geom_angle_atom_site_label_2
_geom_angle_atom_site_label_3
_geom_angle
N5 Pd1 N1 88.74(10)
N5 Pd1 Cl2 89.36(7)
N1 Pd1 Cl2 177.59(7)
N5 Pd1 Cl1 178.54(7)
N1 Pd1 Cl1 89.90(7)
Cl2 Pd1 Cl1 92.01(3)
C2 N1 Pd1 116.33(18)
C2 N1 H1A 108.2
Pd1 N1 H1A 108.2
C2 N1 H1B 108.2
Pd1 N1 H1B 108.2
H1A N1 H1B 107.4
N1 C2 C3 112.9(2)
N1 C2 H2A 109.0
C3 C2 H2A 109.0
N1 C2 H2B 109.0
C3 C2 H2B 109.0
H2A C2 H2B 107.8
O3 C3 C4 106.1(2)
O3 C3 C2 111.1(2)
C4 C3 C2 115.7(2)
O3 C3 H3 107.9
C4 C3 H3 107.9
C2 C3 H3 107.9
C3 O3 H3A 110.1
N5 C4 C3 112.2(2)
N5 C4 H4A 109.2
C3 C4 H4A 109.2
N5 C4 H4B 109.2
C3 C4 H4B 109.2
H4A C4 H4B 107.9
C4 N5 Pd1 114.30(17)
C4 N5 H5A 108.7
Pd1 N5 H5A 108.7
C4 N5 H5B 108.7
Pd1 N5 H5B 108.7
H5A N5 H5B 107.6

loop_
_geom_bond_atom_site_label_1
_geom_bond_atom_site_label_2
_geom_bond_distance
Pd1 N5 2.035(2)
Pd1 N1 2.039(2)
Pd1 Cl2 2.3027(9)
Pd1 Cl1 2.3096(11)
N1 C2 1.481(4)
N1 H1A 0.9000
N1 H1B 0.9000
C2 C3 1.513(4)
C2 H2A 0.9700
C2 H2B 0.9700
C3 O3 1.438(3)
C3 C4 1.505(4)
C3 H3 0.9800
O3 H3A 0.8453
C4 N5 1.481(4)
C4 H4A 0.9700
C4 H4B 0.9700
N5 H5A 0.9000
N5 H5B 0.9000

loop_
_geom_hbond_atom_site_label_D
_geom_hbond_atom_site_label_H
_geom_hbond_atom_site_label_A
_geom_hbond_distance_DH
_geom_hbond_distance_HA
_geom_hbond_distance_DA
_geom_hbond_angle_DHA
_geom_hbond_site_symmetry_A
N5 H5B Cl1 0.90 2.63 3.456(3) 152.7 4
N5 H5A O3 0.90 2.22 2.978(3) 141.5 3_756
O3 H3A Cl1 0.85 2.80 3.386(2) 127.9 4_565
O3 H3A Cl1 0.85 2.55 3.261(2) 143.2 2_756
N1 H1B Cl2 0.90 2.54 3.396(3) 159.5 2_756
N1 H1A O3 0.90 2.50 3.378(4) 167.1 4_666
